data_8104300
loop_
_publ_author_name
'Evans, H.T.'

_publ_section_title
;
 The crystal structures of low chalcocite and djurleite
;
_journal_name_full 'Zeitschrift fuer Kristallographie (149,1979-)'
_journal_page_first 299
_journal_page_last 320
_journal_volume 150
_journal_year 1979
_chemical_formula_sum 'Cu31 S16'
_space_group_IT_number 14
_symmetry_space_group_name_Hall '-P 2ybc'
_symmetry_space_group_name_H-M 'P 1 21/c 1'
_cell_angle_alpha 90
_cell_angle_beta 116.51
_cell_angle_gamma 90
_cell_formula_units_Z 8
_cell_length_a 13.465
_cell_length_b 15.745
_cell_length_c 30.058
_cell_volume 5702.463
_citation_journal_id_ASTM ZEKRDZ
_cod_data_source_file Evans_ZEKRDZ_1979_266.cif
_cod_data_source_block Cu31S16
_cod_database_code 8104300

loop_
_symmetry_equiv_pos_as_xyz
x,y,z
-x,y+1/2,-z+1/2
-x,-y,-z
x,-y-1/2,z-1/2

loop_
_atom_site_label
_atom_site_type_symbol
_atom_site_fract_x
_atom_site_fract_y
_atom_site_fract_z
_atom_site_occupancy
_atom_site_U_iso_or_equiv
S28 S 0.3518 0.1167 0.9379 1 0.0
S19 S 0.3896 0.378 0.8178 1 0.0
Cu30 Cu 0.2143 0.7667 0.8875 1 0.0
S6 S 0.8515 0.3742 0.9366 1 0.0
Cu55 Cu 0.706 0.4086 0.7694 1 0.0
S5 S 0.8626 0.1314 0.935 1 0.0
Cu16 Cu 0.1054 0.6344 0.9817 1 0.0
Cu13 Cu 0.5461 0.8775 0.8072 1 0.0
Cu22 Cu 0.5515 0.3883 0.9895 1 0.0
S2 S 0.6005 0.2356 0.9339 1 0.0
Cu45 Cu 0.4441 0.2425 0.9442 1 0.0
Cu46 Cu 0.4718 0.5031 0.8555 1 0.0
Cu26 Cu 0.9635 0.0824 0.8918 1 0.0
Cu51 Cu 0.1736 0.391 0.7658 1 0.0
Cu37 Cu 0.7211 0.4717 0.8871 1 0.0
S18 S 0.3941 0.1239 0.8173 1 0.0
Cu62 Cu 0.6859 0.6155 0.9317 1 0.0
Cu32 Cu 0.4534 0.6589 0.8923 1 0.0
S4 S 0.6035 0.7477 0.9317 1 0.0
S15 S 0.1486 0.257 0.8072 1 0.0
S31 S 0.3477 0.8637 0.9331 1 0.0
S20 S 0.39 0.6216 0.81 1 0.0
Cu41 Cu 0.283 0.17 0.861 1 0.0
Cu28 Cu 0.9472 0.911 0.8965 1 0.0
Cu24 Cu 0.6161 0.8599 0.9829 1 0.0
Cu39 Cu 0.9888 0.4994 0.861 1 0.0
Cu42 Cu 0.2813 0.3665 0.8602 1 0.0
Cu60 Cu 0.6919 0.1126 0.9326 1 0.0
Cu27 Cu 0.9557 0.3426 0.8927 1 0.0
Cu49 Cu 0.9689 0.4622 0.7702 1 0.0
S21 S 0.388 0.8778 0.8125 1 0.0
Cu34 Cu 0.4285 0.9899 0.9341 1 0.0
Cu35 Cu 0.7828 0.0074 0.8954 1 0.0
S9 S 0.8855 0.1291 0.8114 1 0.0
S22 S 0.6405 0.9989 0.8149 1 0.0
Cu25 Cu 0.7986 0.9668 0.9852 1 0.0
Cu11 Cu 0.5527 0.3852 0.8112 1 0.0
S7 S 0.8619 0.6297 0.9383 1 0.0
Cu31 Cu 0.2072 0.9573 0.8913 1 0.0
Cu43 Cu 0.5174 0.0056 0.8593 1 0.0
S16 S 0.1503 0.4951 0.8129 1 0.0
Cu8 Cu 0.3023 0.9987 0.8189 1 0.0
S10 S 0.8918 0.3834 0.8128 1 0.0
S1 S 0.1097 0.9911 0.9354 1 0.0
S29 S 0.3623 0.3729 0.9431 1 0.0
Cu47 Cu 0.7875 0.5976 0.8572 1 0.0
Cu3 Cu 0.8005 0.2535 0.8069 1 0.0
Cu44 Cu 0.4646 0.2551 0.8545 1 0.0
S13 S 0.891 0.87 0.8162 1 0.0
Cu15 Cu 0.12 0.3905 0.9829 1 0.0
Cu57 Cu 0.6392 0.6345 0.7633 1 0.0
Cu56 Cu 0.4309 0.5085 0.9357 1 0.0
Cu20 Cu 0.3161 0.7391 0.9826 1 0.0
Cu58 Cu 0.6766 0.8534 0.7644 1 0.0
Cu10 Cu 0.5738 0.1336 0.8189 1 0.0
Cu2 Cu 0.8095 0.9995 0.8116 1 0.0
S25 S 0.6436 0.508 0.8066 1 0.0
S32 S 0.6057 0.9932 0.9431 1 0.0
S14 S 0.1318 0.0044 0.8111 1 0.0
Cu59 Cu 0.1169 0.2615 0.8723 1 0.0
Cu36 Cu 0.7698 0.2501 0.8926 1 0.0
S26 S 0.6331 0.7528 0.8085 1 0.0
S24 S 0.6389 0.2603 0.8118 1 0.0
Cu12 Cu 0.943 0.7552 0.937 1 0.0
S11 S 0.8967 0.6233 0.8166 1 0.0
S30 S 0.3416 0.6326 0.9302 1 0.0
Cu4 Cu 0.8086 0.7459 0.8194 1 0.0
Cu52 Cu 0.2055 0.5884 0.7689 1 0.0
Cu21 Cu 0.5789 0.1045 0.9858 1 0.0
S8 S 0.8371 0.8753 0.934 1 0.0
Cu9 Cu 0.3009 0.7503 0.8057 1 0.0
S17 S 0.134 0.7473 0.805 1 0.0
Cu6 Cu 0.0549 0.6214 0.8054 1 0.0
Cu50 Cu 0.1893 0.1381 0.7656 1 0.0
S3 S 0.6021 0.4904 0.9355 1 0.0
S12 S 0.1064 0.2567 0.943 1 0.0
S27 S 0.1184 0.7559 0.9437 1 0.0
Cu14 Cu 0.05 0.1531 0.9837 1 0.0
Cu19 Cu 0.3032 0.4645 0.9841 1 0.0
Cu38 Cu 0.7067 0.7748 0.8905 1 0.0
Cu7 Cu 0.0522 0.8706 0.8099 1 0.0
Cu5 Cu 0.0502 0.1255 0.8113 1 0.0
Cu53 Cu 0.4585 0.5409 0.766 1 0.0
Cu29 Cu 0.2046 0.5346 0.8923 1 0.0
Cu23 Cu 0.1807 0.1286 0.9341 1 0.0
Cu61 Cu 0.6817 0.3598 0.9384 1 0.0
Cu17 Cu 0.1093 0.8761 0.9851 1 0.0
Cu18 Cu 0.292 0.2896 0.9856 1 0.0
Cu54 Cu 0.4492 0.7143 0.7678 1 0.0
Cu33 Cu 0.4504 0.833 0.8924 1 0.0
Cu40 Cu 0.0109 0.7322 0.8626 1 0.0
Cu48 Cu 0.962 0.2884 0.7759 1 0.0
S23 S 0.1159 0.5127 0.9413 1 0.0
Cu1 Cu 0.9431 0.4992 0.9411 1 0.0
